data_2234661
loop_
_publ_author_name
'Li, Fang'
'Ou, Xiang-Ping'
'Huang, Chang-Cang'

_publ_section_title
;
 <i>trans</i>-Diaquabis[5-(pyridine-3-carboxamido)tetrazolido-\k^2^<i>O</i>,<i>N</i>^1^]zinc
 dihydrate
;
_journal_coeditor_code HG5200
_journal_issue 5
_journal_name_full 'Acta Crystallographica Section E'
_journal_page_first m653
_journal_page_last m654
_journal_paper_doi 10.1107/S1600536812014997
_journal_volume 68
_journal_year 2012
_chemical_formula_iupac '[Zn (C7 H5 N6 O)2 (H2 O)2], 2H2 O'
_chemical_formula_moiety 'C14 H14 N12 O4 Zn, 2(H2 O1)'
_chemical_formula_sum 'C14 H18 N12 O6 Zn'
_chemical_formula_weight 515.79
_chemical_name_systematic
;
<i>trans</i>-Diaquabis[5-(pyridine-3-carboxamido)tetrazolido-
\k^2^<i>O</i>,<i>N</i>^1^]zinc dihydrate
;
_space_group_IT_number 14
_symmetry_cell_setting monoclinic
_symmetry_space_group_name_Hall '-P 2yn'
_symmetry_space_group_name_H-M 'P 1 21/n 1'
_atom_sites_solution_hydrogens geom
_atom_sites_solution_primary direct
_atom_sites_solution_secondary difmap
_audit_creation_method SHELXL-97
_cell_angle_alpha 90.00
_cell_angle_beta 97.76(3)
_cell_angle_gamma 90.00
_cell_formula_units_Z 2
_cell_length_a 7.2576(15)
_cell_length_b 12.008(2)
_cell_length_c 11.917(2)
_cell_measurement_reflns_used 3552
_cell_measurement_temperature 293(2)
_cell_measurement_theta_max 27.4855
_cell_measurement_theta_min 3.1137
_cell_volume 1029.0(3)
_computing_cell_refinement 'CrystalClear (Rigaku, 2002)'
_computing_data_collection 'CrystalClear (Rigaku, 2002)'
_computing_data_reduction 'CrystalClear (Rigaku, 2002)'
_computing_molecular_graphics 'SHELXTL (Sheldrick, 2008)'
_computing_publication_material 'SHELXTL (Sheldrick, 2008)'
_computing_structure_refinement 'SHELXTL (Sheldrick, 2008)'
_computing_structure_solution 'SHELXTL (Sheldrick, 2008)'
_diffrn_ambient_temperature 293(2)
_diffrn_measured_fraction_theta_full 0.992
_diffrn_measured_fraction_theta_max 0.992
_diffrn_measurement_device_type 'Rigaku Saturn 724 CCD area-detector'
_diffrn_measurement_method 'scintillation counter'
_diffrn_radiation_monochromator graphite
_diffrn_radiation_source 'fine-focus sealed tube'
_diffrn_radiation_type MoK\a
_diffrn_radiation_wavelength 0.71073
_diffrn_reflns_av_R_equivalents 0.0425
_diffrn_reflns_av_sigmaI/netI 0.0337
_diffrn_reflns_limit_h_max 7
_diffrn_reflns_limit_h_min -9
_diffrn_reflns_limit_k_max 14
_diffrn_reflns_limit_k_min -15
_diffrn_reflns_limit_l_max 15
_diffrn_reflns_limit_l_min -15
_diffrn_reflns_number 8464
_diffrn_reflns_theta_full 27.55
_diffrn_reflns_theta_max 27.55
_diffrn_reflns_theta_min 3.30
_exptl_absorpt_coefficient_mu 1.256
_exptl_absorpt_correction_T_max 1.0000
_exptl_absorpt_correction_T_min 0.8189
_exptl_absorpt_correction_type multi-scan
_exptl_absorpt_process_details '(CrystalClear; Rigaku, 2002)'
_exptl_crystal_colour Colorless
_exptl_crystal_density_diffrn 1.665
_exptl_crystal_density_method 'not measured'
_exptl_crystal_description Prism
_exptl_crystal_F_000 528
_exptl_crystal_size_max 0.22
_exptl_crystal_size_mid 0.15
_exptl_crystal_size_min 0.1
_refine_diff_density_max 0.242
_refine_diff_density_min -0.330
_refine_ls_extinction_method none
_refine_ls_goodness_of_fit_ref 1.188
_refine_ls_hydrogen_treatment mixed
_refine_ls_matrix_type full
_refine_ls_number_parameters 165
_refine_ls_number_reflns 2374
_refine_ls_number_restraints 6
_refine_ls_restrained_S_all 1.186
_refine_ls_R_factor_all 0.0507
_refine_ls_R_factor_gt 0.0451
_refine_ls_shift/su_max 0.042
_refine_ls_shift/su_mean 0.003
_refine_ls_structure_factor_coef Fsqd
_refine_ls_weighting_details 'calc w=1/[\s^2^(Fo^2^)+(0.0354P)^2^+0.6596P] where P=(Fo^2^+2Fc^2^)/3'
_refine_ls_weighting_scheme calc
_refine_ls_wR_factor_gt 0.0969
_refine_ls_wR_factor_ref 0.0996
_reflns_number_gt 2188
_reflns_number_total 2374
_reflns_threshold_expression I>2sigma(I)
_cod_data_source_file hg5200.cif
_cod_data_source_block I
_cod_original_cell_volume 1029.1(3)
_cod_original_sg_symbol_H-M 'P 21/n'
_cod_database_code 2234661
_cod_database_fobs_code 2234661

loop_
_symmetry_equiv_pos_as_xyz
'x, y, z'
'-x+1/2, y+1/2, -z+1/2'
'-x, -y, -z'
'x-1/2, -y-1/2, z-1/2'

loop_
_atom_site_type_symbol
_atom_site_label
_atom_site_fract_x
_atom_site_fract_y
_atom_site_fract_z
_atom_site_U_iso_or_equiv
_atom_site_adp_type
_atom_site_calc_flag
_atom_site_refinement_flags
_atom_site_occupancy
_atom_site_symmetry_multiplicity
Zn Zn1 0.0000 0.0000 0.0000 0.02817(14) Uani d S 1 2
O O1 0.1128(2) 0.16405(14) -0.01319(16) 0.0348(4) Uani d . 1 1
C C5 0.2633(3) 0.3319(2) 0.0481(2) 0.0274(5) Uani d . 1 1
C C7 0.3943(3) 0.0364(2) 0.1181(2) 0.0259(5) Uani d . 1 1
C C6 0.2446(3) 0.2086(2) 0.0460(2) 0.0281(5) Uani d . 1 1
N N4 0.5071(3) -0.12357(19) 0.1550(2) 0.0364(5) Uani d . 1 1
N N5 0.5487(3) -0.01344(18) 0.1645(2) 0.0342(5) Uani d . 1 1
N N6 0.3527(3) 0.49961(18) 0.1502(2) 0.0370(5) Uani d . 1 1
C C4 0.3380(4) 0.3890(2) 0.1451(2) 0.0333(6) Uani d . 1 1
H H12 0.3799 0.3480 0.2097 0.040 Uiso calc R 1 1
C C3 0.1991(4) 0.3936(2) -0.0474(2) 0.0349(6) Uani d . 1 1
H H13 0.1448 0.3584 -0.1132 0.042 Uiso calc R 1 1
C C1 0.2944(4) 0.5576(2) 0.0566(2) 0.0377(6) Uani d . 1 1
H H15 0.3064 0.6347 0.0586 0.045 Uiso calc R 1 1
C C2 0.2168(4) 0.5077(2) -0.0436(3) 0.0415(7) Uani d . 1 1
H H16 0.1772 0.5506 -0.1072 0.050 Uiso calc R 1 1
N N1 0.3798(3) 0.15158(17) 0.11143(18) 0.0309(5) Uani d . 1 1
H H6 0.4637 0.1899 0.1523 0.037 Uiso calc R 1 1
N N3 0.3383(3) -0.13789(18) 0.1054(2) 0.0344(5) Uani d . 1 1
N N2 0.2617(3) -0.03656(18) 0.08075(18) 0.0279(4) Uani d . 1 1
O O2 0.0833(3) -0.05113(17) -0.15682(16) 0.0340(4) Uani d D 1 1
H H2A 0.186(2) -0.025(3) -0.169(3) 0.066(12) Uiso d D 1 1
H H2B 0.011(3) -0.037(3) -0.2160(16) 0.061(11) Uiso d D 1 1
O O3 0.7255(3) 0.25284(18) 0.1891(2) 0.0517(6) Uani d D 1 1
H H3A 0.801(4) 0.208(3) 0.166(3) 0.078 Uiso d D 1 1
H H3B 0.787(4) 0.287(3) 0.243(2) 0.078 Uiso d D 1 1

loop_
_atom_site_aniso_label
_atom_site_aniso_U_11
_atom_site_aniso_U_22
_atom_site_aniso_U_33
_atom_site_aniso_U_12
_atom_site_aniso_U_13
_atom_site_aniso_U_23
Zn1 0.0224(2) 0.0244(2) 0.0352(2) -0.00194(15) -0.00520(16) -0.00004(16)
O1 0.0314(10) 0.0247(9) 0.0444(11) -0.0060(7) -0.0087(8) 0.0033(8)
C5 0.0270(12) 0.0251(12) 0.0292(12) -0.0025(9) 0.0006(10) -0.0005(10)
C7 0.0250(12) 0.0264(11) 0.0248(11) -0.0005(9) -0.0015(9) 0.0007(9)
C6 0.0298(13) 0.0257(12) 0.0284(12) -0.0027(10) 0.0020(10) 0.0018(10)
N4 0.0299(12) 0.0346(12) 0.0426(13) 0.0043(9) -0.0025(10) 0.0052(10)
N5 0.0297(12) 0.0320(12) 0.0382(13) -0.0006(9) -0.0055(9) 0.0048(9)
N6 0.0414(14) 0.0302(12) 0.0374(12) -0.0022(10) -0.0019(10) -0.0053(9)
C4 0.0377(15) 0.0295(13) 0.0313(13) -0.0005(11) -0.0007(11) -0.0019(10)
C3 0.0400(15) 0.0312(13) 0.0312(13) -0.0004(11) -0.0030(11) -0.0018(10)
C1 0.0411(16) 0.0248(13) 0.0466(17) -0.0026(11) 0.0042(13) -0.0005(11)
C2 0.0529(18) 0.0323(15) 0.0372(15) 0.0014(12) -0.0014(13) 0.0083(11)
N1 0.0290(11) 0.0254(10) 0.0348(11) -0.0046(9) -0.0083(9) -0.0016(9)
N3 0.0317(12) 0.0257(11) 0.0437(13) 0.0020(9) -0.0026(10) 0.0036(9)
N2 0.0253(11) 0.0243(10) 0.0325(11) -0.0001(8) -0.0023(9) 0.0008(8)
O2 0.0280(10) 0.0396(11) 0.0332(10) -0.0005(8) -0.0005(8) -0.0006(8)
O3 0.0387(12) 0.0347(12) 0.0765(17) -0.0038(9) -0.0109(11) -0.0120(10)

loop_
_atom_type_symbol
_atom_type_description
_atom_type_scat_dispersion_real
_atom_type_scat_dispersion_imag
_atom_type_scat_source
C C 0.0033 0.0016 'International Tables Vol C Tables 4.2.6.8 and 6.1.1.4'
H H 0.0000 0.0000 'International Tables Vol C Tables 4.2.6.8 and 6.1.1.4'
N N 0.0061 0.0033 'International Tables Vol C Tables 4.2.6.8 and 6.1.1.4'
O O 0.0106 0.0060 'International Tables Vol C Tables 4.2.6.8 and 6.1.1.4'
Zn Zn 0.2839 1.4301 'International Tables Vol C Tables 4.2.6.8 and 6.1.1.4'

loop_
_geom_angle_atom_site_label_1
_geom_angle_atom_site_label_2
_geom_angle_atom_site_label_3
_geom_angle_site_symmetry_1
_geom_angle_site_symmetry_3
_geom_angle
N2 Zn1 N2 . 3 180.00(16)
N2 Zn1 O2 . 3 90.26(8)
N2 Zn1 O2 3 3 89.74(8)
N2 Zn1 O2 . . 89.74(8)
N2 Zn1 O2 3 . 90.26(8)
O2 Zn1 O2 3 . 180.0
N2 Zn1 O1 . . 83.86(8)
N2 Zn1 O1 3 . 96.14(8)
O2 Zn1 O1 3 . 87.47(8)
O2 Zn1 O1 . . 92.53(8)
N2 Zn1 O1 . 3 96.14(8)
N2 Zn1 O1 3 3 83.86(8)
O2 Zn1 O1 3 3 92.53(8)
O2 Zn1 O1 . 3 87.47(8)
O1 Zn1 O1 . 3 180.00(11)
C6 O1 Zn1 . . 129.12(16)
C3 C5 C4 . . 118.1(2)
C3 C5 C6 . . 120.0(2)
C4 C5 C6 . . 122.0(2)
N5 C7 N2 . . 112.0(2)
N5 C7 N1 . . 121.8(2)
N2 C7 N1 . . 126.1(2)
O1 C6 N1 . . 123.8(2)
O1 C6 C5 . . 120.3(2)
N1 C6 C5 . . 115.9(2)
N3 N4 N5 . . 110.7(2)
C7 N5 N4 . . 103.8(2)
C4 N6 C1 . . 117.9(2)
N6 C4 C5 . . 123.3(2)
N6 C4 H12 . . 118.3
C5 C4 H12 . . 118.3
C2 C3 C5 . . 119.0(3)
C2 C3 H13 . . 120.5
C5 C3 H13 . . 120.5
N6 C1 C2 . . 122.7(2)
N6 C1 H15 . . 118.6
C2 C1 H15 . . 118.6
C3 C2 C1 . . 119.0(3)
C3 C2 H16 . . 120.5
C1 C2 H16 . . 120.5
C6 N1 C7 . . 125.5(2)
C6 N1 H6 . . 117.3
C7 N1 H6 . . 117.3
N4 N3 N2 . . 108.3(2)
C7 N2 N3 . . 105.2(2)
C7 N2 Zn1 . . 126.55(18)
N3 N2 Zn1 . . 128.27(16)
Zn1 O2 H2A . . 114(2)
Zn1 O2 H2B . . 117(2)
H2A O2 H2B . . 104.1(12)
H3A O3 H3B . . 104.7(13)

loop_
_geom_bond_atom_site_label_1
_geom_bond_atom_site_label_2
_geom_bond_site_symmetry_2
_geom_bond_distance
_geom_bond_publ_flag
Zn1 N2 . 2.058(2) y
Zn1 N2 3 2.058(2) ?
Zn1 O2 3 2.131(2) ?
Zn1 O2 . 2.131(2) y
Zn1 O1 . 2.1470(17) y
Zn1 O1 3 2.1470(17) ?
O1 C6 . 1.232(3) ?
C5 C3 . 1.385(4) ?
C5 C4 . 1.389(3) ?
C5 C6 . 1.487(3) ?
C7 N5 . 1.323(3) ?
C7 N2 . 1.332(3) ?
C7 N1 . 1.389(3) ?
C6 N1 . 1.354(3) ?
N4 N3 . 1.298(3) ?
N4 N5 . 1.358(3) ?
N6 C4 . 1.333(3) ?
N6 C1 . 1.334(4) ?
C4 H12 . 0.9300 ?
C3 C2 . 1.376(4) ?
C3 H13 . 0.9300 ?
C1 C2 . 1.386(4) ?
C1 H15 . 0.9300 ?
C2 H16 . 0.9300 ?
N1 H6 . 0.8600 ?
N3 N2 . 1.353(3) ?
O2 H2A . 0.840(5) ?
O2 H2B . 0.839(5) ?
O3 H3A . 0.837(5) ?
O3 H3B . 0.838(5) ?

loop_
_geom_hbond_atom_site_label_D
_geom_hbond_atom_site_label_H
_geom_hbond_atom_site_label_A
_geom_hbond_site_symmetry_A
_geom_hbond_distance_DH
_geom_hbond_distance_HA
_geom_hbond_distance_DA
_geom_hbond_angle_DHA
N1 H6 O3 . 0.86 2.04 2.829(3) 152.8
O2 H2A N5 3_655 0.840(5) 1.974(9) 2.795(3) 165(3)
O2 H2B N6 4_565 0.839(5) 1.889(6) 2.727(3) 178(3)
O3 H3A O2 3_655 0.837(5) 2.08(2) 2.843(3) 152(4)
O3 H3B N4 2_655 0.838(5) 2.092(13) 2.907(3) 164(4)
